data_4121021
loop_
_publ_author_name
'Yang Yang'
'Xiao-Li Pei'
'Quan-Ming Wang'

_publ_section_title
;
 Postclustering Dynamic Covalent Modification for Chirality Control and
 Chiral Sensing
;
_journal_name_full 'Journal of the American Chemical Society'
_journal_page_first 16184
_journal_page_last 16191
_journal_paper_doi 10.1021/ja4075419
_journal_volume 135
_journal_year 2013
_chemical_formula_sum 'C60 H60 Ag Au3 B2 F8 N3 O7 P3'
_chemical_formula_weight 1900.41
_chemical_name_systematic
; 
 ? 
;
_space_group_IT_number 2
_symmetry_cell_setting triclinic
_symmetry_space_group_name_Hall '-P 1'
_symmetry_space_group_name_H-M 'P -1'
_atom_sites_solution_hydrogens geom
_atom_sites_solution_primary direct
_atom_sites_solution_secondary difmap
_audit_creation_method SHELXL-97
_cell_angle_alpha 106.857(10)
_cell_angle_beta 94.398(7)
_cell_angle_gamma 115.063(10)
_cell_formula_units_Z 2
_cell_length_a 13.9185(10)
_cell_length_b 14.5434(18)
_cell_length_c 18.3354(18)
_cell_measurement_reflns_used 4609
_cell_measurement_temperature 100(2)
_cell_volume 3131.2(7)
_computing_structure_refinement 'SHELXL-97 (Sheldrick, 1997)'
_computing_structure_solution 'SHELXS-97 (Sheldrick, 1990)'
_diffrn_ambient_temperature 100(2)
_diffrn_measured_fraction_theta_full 0.997
_diffrn_measured_fraction_theta_max 0.997
_diffrn_measurement_device_type 'SuperNova, Dual, Cu at zero, Atlas'
_diffrn_radiation_monochromator mirror
_diffrn_radiation_source 'SuperNova (Mo) x-ray Source'
_diffrn_radiation_type MoK\a
_diffrn_radiation_wavelength 0.71073
_diffrn_reflns_av_R_equivalents 0.0764
_diffrn_reflns_av_sigmaI/netI 0.1436
_diffrn_reflns_limit_h_max 15
_diffrn_reflns_limit_h_min -16
_diffrn_reflns_limit_k_max 17
_diffrn_reflns_limit_k_min -17
_diffrn_reflns_limit_l_max 21
_diffrn_reflns_limit_l_min -21
_diffrn_reflns_number 19808
_diffrn_reflns_theta_full 25.00
_diffrn_reflns_theta_max 25.00
_diffrn_reflns_theta_min 3.36
_exptl_absorpt_coefficient_mu 7.469
_exptl_absorpt_correction_T_max 0.4004
_exptl_absorpt_correction_T_min 0.2568
_exptl_absorpt_correction_type multi-scan
_exptl_absorpt_process_details
;
CrysAlisPro, Agilent Technologies,
Version 1.171.35.21 (release 20-01-2012 CrysAlis171 .NET)
(compiled Jan 23 2012,18:06:46)
empirical absorption correction using spherical harmonics,
 implemented in SCALE3 ABSPACK scaling algorithm.
;
_exptl_crystal_colour Pale-Yellow
_exptl_crystal_density_diffrn 2.016
_exptl_crystal_description block-like
_exptl_crystal_F_000 1816
_exptl_crystal_size_max 0.25
_exptl_crystal_size_mid 0.20
_exptl_crystal_size_min 0.15
_refine_diff_density_max 2.652
_refine_diff_density_min -2.647
_refine_diff_density_rms 0.294
_refine_ls_extinction_method none
_refine_ls_goodness_of_fit_ref 1.041
_refine_ls_hydrogen_treatment mixed
_refine_ls_matrix_type full
_refine_ls_number_parameters 784
_refine_ls_number_reflns 11014
_refine_ls_number_restraints 177
_refine_ls_restrained_S_all 1.037
_refine_ls_R_factor_all 0.0958
_refine_ls_R_factor_gt 0.0599
_refine_ls_shift/su_max 0.001
_refine_ls_shift/su_mean 0.000
_refine_ls_structure_factor_coef Fsqd
_refine_ls_weighting_details 'calc w=1/[\s^2^(Fo^2^)+(0.0264P)^2^+0.0000P] where P=(Fo^2^+2Fc^2^)/3'
_refine_ls_weighting_scheme calc
_refine_ls_wR_factor_gt 0.1133
_refine_ls_wR_factor_ref 0.1380
_reflns_number_gt 7469
_reflns_number_total 11014
_reflns_threshold_expression >2sigma(I)
_cod_data_source_file ja4075419_si_002_3.cif
_cod_data_source_block 3
_cod_depositor_comments
;

2021-04-11
Z value and formula fixed to values more according to usual
chemical conventions.                 miguel
;
_cod_original_formula_sum 'C120 H120 Ag2 Au6 B4 F16 N6 O14 P6'
_cod_original_formula_weight 3800.82
_cod_original_formula_units_Z 1
_cod_original_cell_volume 3131.2(5)
_cod_database_code 4121021

loop_
_symmetry_equiv_pos_as_xyz
'x, y, z'
'-x, -y, -z'

loop_
_atom_site_label
_atom_site_type_symbol
_atom_site_fract_x
_atom_site_fract_y
_atom_site_fract_z
_atom_site_U_iso_or_equiv
_atom_site_adp_type
_atom_site_occupancy
_atom_site_symmetry_multiplicity
_atom_site_calc_flag
_atom_site_refinement_flags
Au1 Au 0.69962(4) 0.42762(4) 0.06680(3) 0.01913(15) Uani 1 1 d .
Au2 Au 0.47737(4) 0.40304(4) 0.07346(3) 0.01773(15) Uani 1 1 d .
Au3 Au 0.65103(4) 0.61041(4) 0.06887(3) 0.01665(14) Uani 1 1 d .
Ag1 Ag 0.66967(8) 0.55744(9) 0.20466(6) 0.0204(3) Uani 1 1 d .
P1 P 0.8153(3) 0.4048(3) 0.1408(2) 0.0225(8) Uani 1 1 d .
P2 P 0.3781(3) 0.3762(3) 0.1628(2) 0.0223(9) Uani 1 1 d .
P3 P 0.7188(3) 0.7821(3) 0.1504(2) 0.0182(8) Uani 1 1 d U
B1 B 0.3364(12) 0.9109(15) 0.1975(12) 0.094(12) Uani 1 1 d D
B2 B 0.0708(12) 0.3010(13) 0.3410(10) 0.062(5) Uani 1 1 d DU
F1 F 0.3500(11) 1.0134(11) 0.2430(8) 0.125(6) Uani 1 1 d D
F2 F 0.3113(11) 0.9024(12) 0.1203(7) 0.130(6) Uani 1 1 d D
F3 F 0.4304(8) 0.9077(9) 0.2147(9) 0.114(6) Uani 1 1 d D
F4 F 0.2501(9) 0.8289(12) 0.2093(12) 0.186(10) Uani 1 1 d D
F5 F 0.0699(9) 0.3669(11) 0.3035(10) 0.141(6) Uani 1 1 d DU
F6 F 0.1591(6) 0.2837(7) 0.3351(5) 0.050(3) Uani 1 1 d D
F7 F -0.0245(8) 0.2062(8) 0.3108(7) 0.079(3) Uani 1 1 d DU
F8 F 0.0765(12) 0.3497(14) 0.4195(7) 0.183(8) Uani 1 1 d DU
O1 O 1.1513(9) 0.8173(10) 0.4727(7) 0.052(3) Uani 1 1 d .
O2 O 0.9960(10) 0.8439(9) 0.4672(6) 0.051(3) Uani 1 1 d .
O3 O 0.7695(9) 0.4190(11) 0.4161(7) 0.058(4) Uani 1 1 d .
O4 O 0.6415(9) 0.3775(11) 0.4933(6) 0.050(3) Uani 1 1 d .
O5 O 0.5773(8) 0.9026(9) 0.4933(6) 0.037(3) Uani 1 1 d .
O6 O 0.6096(8) 0.7570(9) 0.4959(5) 0.035(3) Uani 1 1 d .
O7 O 0.5888(7) 0.4482(7) 0.0038(5) 0.024(2) Uani 1 1 d .
N1 N 0.8457(8) 0.5893(10) 0.2601(6) 0.023(3) Uani 1 1 d .
N2 N 0.5669(10) 0.4315(10) 0.2581(6) 0.029(3) Uani 1 1 d .
N3 N 0.6492(8) 0.7100(9) 0.2676(6) 0.019(3) Uani 1 1 d .
C110 C 0.7448(11) 0.2871(13) 0.1681(7) 0.028(4) Uani 1 1 d .
C111 C 0.6328(12) 0.2408(13) 0.1539(8) 0.032(4) Uani 1 1 d .
H11D H 0.5948 0.2639 0.1259 0.038 Uiso 1 1 calc R
C112 C 0.5767(13) 0.1566(13) 0.1832(8) 0.034(4) Uani 1 1 d .
H11C H 0.5009 0.1228 0.1723 0.041 Uiso 1 1 calc R
C113 C 0.6317(13) 0.1239(14) 0.2274(9) 0.040(4) Uani 1 1 d .
H11B H 0.5941 0.0699 0.2470 0.048 Uiso 1 1 calc R
C114 C 0.7409(14) 0.1722(15) 0.2413(10) 0.053(5) Uani 1 1 d .
H11E H 0.7783 0.1501 0.2708 0.064 Uiso 1 1 calc R
C115 C 0.8014(12) 0.2545(13) 0.2134(8) 0.032(4) Uani 1 1 d .
H11A H 0.8771 0.2867 0.2245 0.039 Uiso 1 1 calc R
C120 C 0.9216(12) 0.3936(12) 0.0966(7) 0.024(3) Uani 1 1 d .
C121 C 0.9069(14) 0.3021(14) 0.0429(11) 0.053(5) Uani 1 1 d .
H12D H 0.8406 0.2399 0.0310 0.064 Uiso 1 1 calc R
C122 C 0.9874(17) 0.2954(17) 0.0035(12) 0.064(6) Uani 1 1 d .
H12E H 0.9761 0.2293 -0.0319 0.077 Uiso 1 1 calc R
C123 C 1.0832(14) 0.3882(16) 0.0181(11) 0.046(5) Uani 1 1 d .
H12B H 1.1375 0.3842 -0.0071 0.055 Uiso 1 1 calc R
C124 C 1.1001(13) 0.4836(16) 0.0675(9) 0.042(4) Uani 1 1 d .
H12C H 1.1647 0.5460 0.0754 0.050 Uiso 1 1 calc R
C125 C 1.0211(13) 0.4895(16) 0.1070(9) 0.045(5) Uani 1 1 d .
H12A H 1.0325 0.5566 0.1408 0.054 Uiso 1 1 calc R
C130 C 0.8844(11) 0.5147(13) 0.2332(8) 0.030(4) Uani 1 1 d .
C131 C 0.9749(12) 0.5279(14) 0.2822(8) 0.037(4) Uani 1 1 d U
H13C H 1.0039 0.4808 0.2646 0.044 Uiso 1 1 calc R
C132 C 1.0219(12) 0.6057(13) 0.3536(8) 0.032(3) Uani 1 1 d U
H13B H 1.0793 0.6090 0.3855 0.038 Uiso 1 1 calc R
C133 C 0.9839(12) 0.6820(13) 0.3798(8) 0.033(3) Uani 1 1 d U
C134 C 0.8947(11) 0.6692(12) 0.3297(8) 0.028(3) Uani 1 1 d U
H13A H 0.8681 0.7188 0.3457 0.034 Uiso 1 1 calc R
C135 C 1.0396(14) 0.7709(14) 0.4585(9) 0.045(4) Uani 1 1 d U
H13D H 1.0183 0.7367 0.4975 0.054 Uiso 1 1 calc R
C136 C 1.0317(18) 0.9221(16) 0.5462(10) 0.073(7) Uani 1 1 d .
H13E H 1.0005 0.9704 0.5495 0.110 Uiso 1 1 calc R
H13F H 1.1097 0.9632 0.5596 0.110 Uiso 1 1 calc R
H13G H 1.0084 0.8846 0.5819 0.110 Uiso 1 1 calc R
C137 C 1.1924(17) 0.8643(17) 0.4127(12) 0.084(7) Uani 1 1 d .
H13H H 1.2705 0.8959 0.4238 0.126 Uiso 1 1 calc R
H13I H 1.1711 0.9193 0.4137 0.126 Uiso 1 1 calc R
H13J H 1.1623 0.8080 0.3619 0.126 Uiso 1 1 calc R
C210 C 0.2547(10) 0.2513(13) 0.1361(8) 0.026(3) Uani 1 1 d U
C211 C 0.1523(11) 0.2444(13) 0.1290(10) 0.039(4) Uani 1 1 d U
H21C H 0.1445 0.3066 0.1361 0.047 Uiso 1 1 calc R
C212 C 0.0599(12) 0.1436(13) 0.1111(11) 0.050(4) Uani 1 1 d U
H21E H -0.0084 0.1406 0.1097 0.060 Uiso 1 1 calc R
C213 C 0.0682(12) 0.0496(14) 0.0958(8) 0.035(3) Uani 1 1 d U
H21D H 0.0056 -0.0164 0.0828 0.042 Uiso 1 1 calc R
C214 C 0.1682(12) 0.0522(13) 0.0994(9) 0.038(4) Uani 1 1 d U
H21B H 0.1749 -0.0111 0.0886 0.045 Uiso 1 1 calc R
C215 C 0.2594(13) 0.1534(13) 0.1198(9) 0.041(4) Uani 1 1 d .
H21A H 0.3275 0.1560 0.1227 0.050 Uiso 1 1 calc R
C220 C 0.3474(10) 0.4860(11) 0.2048(8) 0.021(3) Uani 1 1 d .
C221 C 0.2993(11) 0.4924(14) 0.2687(9) 0.033(4) Uani 1 1 d .
H22C H 0.2793 0.4375 0.2896 0.040 Uiso 1 1 calc R
C222 C 0.2817(12) 0.5794(13) 0.3007(8) 0.036(4) Uani 1 1 d .
H22E H 0.2507 0.5835 0.3439 0.043 Uiso 1 1 calc R
C223 C 0.3085(12) 0.6611(13) 0.2707(9) 0.038(4) Uani 1 1 d .
H22B H 0.2940 0.7188 0.2924 0.045 Uiso 1 1 calc R
C224 C 0.3568(11) 0.6564(12) 0.2086(9) 0.031(4) Uani 1 1 d .
H22A H 0.3763 0.7122 0.1887 0.037 Uiso 1 1 calc R
C225 C 0.3771(11) 0.5707(12) 0.1748(8) 0.027(4) Uani 1 1 d .
H22D H 0.4102 0.5687 0.1326 0.032 Uiso 1 1 calc R
C230 C 0.4578(10) 0.3706(11) 0.2446(7) 0.019(3) Uani 1 1 d .
C231 C 0.4084(12) 0.3138(13) 0.2923(8) 0.036(4) Uani 1 1 d .
H23A H 0.3331 0.2802 0.2858 0.043 Uiso 1 1 calc R
C232 C 0.4758(14) 0.3093(15) 0.3501(9) 0.047(5) Uani 1 1 d .
H23B H 0.4456 0.2685 0.3808 0.057 Uiso 1 1 calc R
C233 C 0.5873(13) 0.3655(15) 0.3615(9) 0.041(5) Uani 1 1 d .
C234 C 0.6274(12) 0.4264(13) 0.3154(8) 0.035(4) Uani 1 1 d .
H23C H 0.7027 0.4673 0.3251 0.042 Uiso 1 1 calc R
C235 C 0.6642(13) 0.3540(16) 0.4196(9) 0.049(5) Uani 1 1 d .
H23D H 0.6508 0.2783 0.4008 0.059 Uiso 1 1 calc R
C236 C 0.6488(18) 0.4815(18) 0.5251(10) 0.073(7) Uani 1 1 d .
H23H H 0.6321 0.4915 0.5758 0.110 Uiso 1 1 calc R
H23I H 0.5978 0.4879 0.4912 0.110 Uiso 1 1 calc R
H23J H 0.7213 0.5359 0.5300 0.110 Uiso 1 1 calc R
C237 C 0.8476(15) 0.3999(19) 0.4585(12) 0.076(7) Uani 1 1 d .
H23E H 0.9200 0.4465 0.4561 0.115 Uiso 1 1 calc R
H23F H 0.8320 0.3254 0.4353 0.115 Uiso 1 1 calc R
H23G H 0.8424 0.4153 0.5122 0.115 Uiso 1 1 calc R
C310 C 0.6838(11) 0.8668(10) 0.1085(7) 0.019(3) Uani 1 1 d U
C311 C 0.7605(12) 0.9526(11) 0.0923(8) 0.029(3) Uani 1 1 d U
H31A H 0.8344 0.9746 0.1079 0.035 Uiso 1 1 calc R
C312 C 0.7270(13) 1.0055(13) 0.0528(9) 0.039(3) Uani 1 1 d U
H31E H 0.7778 1.0637 0.0421 0.046 Uiso 1 1 calc R
C313 C 0.6141(13) 0.9698(14) 0.0288(9) 0.041(3) Uani 1 1 d U
H31D H 0.5910 1.0042 0.0013 0.049 Uiso 1 1 calc R
C314 C 0.5396(12) 0.8873(12) 0.0449(8) 0.032(4) Uani 1 1 d .
H31B H 0.4660 0.8673 0.0304 0.038 Uiso 1 1 calc R
C315 C 0.5720(12) 0.8307(13) 0.0835(8) 0.034(4) Uani 1 1 d .
H31C H 0.5205 0.7709 0.0922 0.041 Uiso 1 1 calc R
C320 C 0.8649(10) 0.8498(11) 0.1913(7) 0.019(3) Uani 1 1 d U
C321 C 0.9217(11) 0.9578(11) 0.2403(8) 0.029(3) Uani 1 1 d U
H32D H 0.8840 0.9978 0.2527 0.034 Uiso 1 1 calc R
C322 C 1.0331(11) 1.0082(13) 0.2716(8) 0.033(3) Uani 1 1 d U
H32A H 1.0707 1.0810 0.3036 0.039 Uiso 1 1 calc R
C323 C 1.0859(12) 0.9457(14) 0.2531(9) 0.032(3) Uani 1 1 d U
H32E H 1.1607 0.9780 0.2728 0.039 Uiso 1 1 calc R
C324 C 1.0324(12) 0.8384(15) 0.2070(9) 0.040(4) Uani 1 1 d .
H32C H 1.0702 0.7983 0.1971 0.048 Uiso 1 1 calc R
C325 C 0.9194(12) 0.7882(14) 0.1743(10) 0.039(4) Uani 1 1 d .
H32B H 0.8823 0.7153 0.1421 0.047 Uiso 1 1 calc R
C330 C 0.6629(11) 0.7903(12) 0.2378(8) 0.024(3) Uani 1 1 d .
C331 C 0.6425(11) 0.8749(13) 0.2774(8) 0.030(3) Uani 1 1 d U
H33C H 0.6490 0.9275 0.2562 0.036 Uiso 1 1 calc R
C332 C 0.6136(11) 0.8809(12) 0.3463(8) 0.027(3) Uani 1 1 d U
H5A H 0.6048 0.9400 0.3747 0.033 Uiso 1 1 calc R
C333 C 0.5970(10) 0.7976(12) 0.3745(8) 0.023(3) Uani 1 1 d U
C334 C 0.6192(10) 0.7179(11) 0.3355(8) 0.020(3) Uani 1 1 d U
H33A H 0.6134 0.6657 0.3570 0.024 Uiso 1 1 calc R
C335 C 0.5572(13) 0.7960(13) 0.4501(8) 0.032(4) Uani 1 1 d .
H33B H 0.4784 0.7480 0.4362 0.038 Uiso 1 1 calc R
C336 C 0.7268(13) 0.8247(15) 0.5259(9) 0.051(5) Uani 1 1 d .
H33D H 0.7547 0.7924 0.5549 0.077 Uiso 1 1 calc R
H33E H 0.7416 0.8958 0.5596 0.077 Uiso 1 1 calc R
H33F H 0.7615 0.8307 0.4830 0.077 Uiso 1 1 calc R
C337 C 0.5208(16) 0.9093(15) 0.5566(9) 0.055(5) Uani 1 1 d .
H33G H 0.5386 0.9838 0.5836 0.083 Uiso 1 1 calc R
H33H H 0.5430 0.8816 0.5926 0.083 Uiso 1 1 calc R
H33I H 0.4436 0.8671 0.5355 0.083 Uiso 1 1 calc R

loop_
_atom_site_aniso_label
_atom_site_aniso_U_11
_atom_site_aniso_U_22
_atom_site_aniso_U_33
_atom_site_aniso_U_23
_atom_site_aniso_U_13
_atom_site_aniso_U_12
Au1 0.0186(3) 0.0198(3) 0.0212(3) 0.0076(3) 0.0045(2) 0.0108(3)
Au2 0.0157(3) 0.0200(3) 0.0182(3) 0.0079(3) 0.0046(2) 0.0081(3)
Au3 0.0156(3) 0.0175(3) 0.0190(3) 0.0078(3) 0.0046(2) 0.0088(3)
Ag1 0.0216(6) 0.0232(6) 0.0205(5) 0.0098(5) 0.0054(5) 0.0126(5)
P1 0.026(2) 0.026(2) 0.0198(19) 0.0051(19) 0.0038(17) 0.0189(19)
P2 0.022(2) 0.029(2) 0.0190(19) 0.0126(19) 0.0070(16) 0.0123(19)
P3 0.0129(19) 0.022(2) 0.0229(19) 0.0097(18) 0.0060(16) 0.0092(17)
B1 0.023(14) 0.09(3) 0.19(4) 0.08(3) 0.033(19) 0.027(16)
B2 0.043(11) 0.073(14) 0.084(12) 0.036(10) 0.034(11) 0.032(8)
F1 0.119(13) 0.126(15) 0.174(15) 0.069(13) 0.046(11) 0.085(12)
F2 0.082(11) 0.121(14) 0.106(11) -0.005(11) 0.024(9) 0.006(10)
F3 0.070(9) 0.073(9) 0.262(18) 0.097(12) 0.098(11) 0.055(8)
F4 0.090(11) 0.191(18) 0.45(3) 0.26(2) 0.163(16) 0.109(13)
F5 0.046(7) 0.130(12) 0.347(18) 0.181(14) 0.079(10) 0.060(8)
F6 0.031(6) 0.042(6) 0.077(7) 0.026(6) 0.001(5) 0.015(5)
F7 0.055(7) 0.052(7) 0.134(10) 0.044(7) 0.009(7) 0.023(6)
F8 0.108(13) 0.179(18) 0.134(10) -0.042(9) 0.074(10) 0.009(11)
O1 0.034(7) 0.054(9) 0.054(8) 0.014(7) -0.004(6) 0.015(7)
O2 0.070(9) 0.037(8) 0.037(7) -0.007(6) -0.007(6) 0.034(7)
O3 0.035(7) 0.093(11) 0.066(8) 0.063(9) 0.005(6) 0.026(7)
O4 0.044(7) 0.063(10) 0.033(7) 0.022(7) -0.003(6) 0.013(7)
O5 0.051(7) 0.034(7) 0.038(6) 0.016(6) 0.028(6) 0.025(6)
O6 0.037(7) 0.050(8) 0.021(5) 0.012(6) 0.015(5) 0.022(6)
O7 0.014(5) 0.019(6) 0.040(6) 0.014(5) 0.011(4) 0.005(4)
N1 0.014(6) 0.027(7) 0.023(7) 0.007(6) 0.006(5) 0.006(6)
N2 0.036(8) 0.024(7) 0.021(6) 0.008(6) 0.005(6) 0.010(7)
N3 0.019(6) 0.013(6) 0.025(6) 0.005(6) 0.009(5) 0.008(5)
C110 0.023(9) 0.041(10) 0.011(7) 0.011(8) 0.004(6) 0.007(8)
C111 0.033(10) 0.045(11) 0.024(8) 0.012(8) -0.001(7) 0.024(9)
C112 0.036(10) 0.032(10) 0.036(9) 0.014(9) 0.018(8) 0.014(8)
C113 0.039(11) 0.049(12) 0.034(9) 0.009(9) 0.014(8) 0.024(10)
C114 0.058(13) 0.069(14) 0.073(13) 0.058(13) 0.027(11) 0.041(12)
C115 0.043(10) 0.046(11) 0.031(9) 0.029(9) 0.015(8) 0.030(9)
C120 0.045(10) 0.031(9) 0.014(7) 0.009(7) 0.005(7) 0.034(9)
C121 0.049(12) 0.025(11) 0.076(13) 0.009(10) 0.032(11) 0.012(10)
C122 0.091(16) 0.058(14) 0.081(14) 0.035(13) 0.068(14) 0.053(14)
C123 0.052(12) 0.066(14) 0.065(13) 0.044(13) 0.043(11) 0.050(12)
C124 0.035(10) 0.052(13) 0.030(9) 0.019(10) 0.006(8) 0.010(9)
C125 0.036(11) 0.072(14) 0.045(10) 0.023(11) 0.014(9) 0.040(11)
C130 0.033(9) 0.049(11) 0.029(8) 0.030(9) 0.016(7) 0.027(9)
C131 0.044(10) 0.063(11) 0.023(7) 0.009(7) 0.006(7) 0.047(9)
C132 0.036(9) 0.051(9) 0.022(7) 0.018(6) 0.000(6) 0.029(8)
C133 0.023(8) 0.037(9) 0.021(7) -0.006(6) 0.001(6) 0.011(7)
C134 0.022(8) 0.022(9) 0.033(8) 0.002(7) 0.005(6) 0.010(7)
C135 0.047(11) 0.030(9) 0.032(8) 0.004(6) 0.004(7) 0.002(8)
C136 0.12(2) 0.058(15) 0.036(11) -0.004(11) 0.000(12) 0.051(15)
C137 0.076(16) 0.039(14) 0.094(17) 0.005(13) 0.023(14) 0.001(12)
C210 0.011(6) 0.037(9) 0.023(8) 0.012(8) 0.009(6) 0.004(6)
C211 0.013(7) 0.026(7) 0.079(11) 0.022(9) 0.001(8) 0.010(6)
C212 0.011(7) 0.031(8) 0.098(13) 0.025(10) 0.013(8) 0.001(6)
C213 0.024(8) 0.036(7) 0.036(8) 0.008(8) 0.008(7) 0.008(7)
C214 0.034(9) 0.019(9) 0.049(10) -0.003(8) 0.009(8) 0.011(8)
C215 0.022(9) 0.030(10) 0.053(11) -0.005(9) 0.015(8) 0.006(8)
C220 0.015(8) 0.026(9) 0.028(8) 0.011(7) 0.009(6) 0.012(7)
C221 0.023(9) 0.050(11) 0.040(9) 0.027(9) 0.014(7) 0.022(9)
C222 0.045(10) 0.045(11) 0.025(8) 0.010(9) 0.024(8) 0.025(9)
C223 0.031(9) 0.033(10) 0.064(11) 0.020(10) 0.025(9) 0.024(9)
C224 0.024(8) 0.017(9) 0.063(11) 0.024(9) 0.020(8) 0.012(7)
C225 0.027(9) 0.044(10) 0.015(7) 0.016(8) 0.003(7) 0.017(8)
C230 0.011(7) 0.012(8) 0.015(7) -0.009(6) -0.003(6) 0.000(6)
C231 0.028(9) 0.052(12) 0.041(9) 0.039(10) 0.021(8) 0.015(9)
C232 0.054(12) 0.068(14) 0.048(11) 0.043(11) 0.031(9) 0.036(11)
C233 0.037(10) 0.062(13) 0.047(10) 0.040(11) 0.016(8) 0.029(10)
C234 0.037(10) 0.055(12) 0.041(9) 0.042(10) 0.018(8) 0.028(9)
C235 0.046(11) 0.059(13) 0.044(11) 0.039(11) 0.014(9) 0.012(10)
C236 0.092(17) 0.082(18) 0.025(11) 0.007(12) -0.019(10) 0.036(15)
C237 0.043(13) 0.13(2) 0.089(15) 0.063(17) 0.013(11) 0.050(14)
C310 0.029(7) 0.011(6) 0.029(6) 0.011(5) 0.018(5) 0.016(5)
C311 0.038(6) 0.020(6) 0.041(6) 0.021(5) 0.020(5) 0.015(5)
C312 0.049(6) 0.026(6) 0.057(7) 0.026(5) 0.019(6) 0.023(6)
C313 0.050(7) 0.037(8) 0.049(8) 0.026(7) 0.016(7) 0.026(7)
C314 0.031(9) 0.018(9) 0.038(9) 0.003(8) -0.012(7) 0.011(8)
C315 0.029(9) 0.024(9) 0.035(9) 0.007(8) -0.008(7) 0.004(8)
C320 0.009(6) 0.022(7) 0.020(7) 0.010(6) -0.001(5) 0.003(5)
C321 0.023(6) 0.012(7) 0.040(9) -0.009(6) 0.009(6) 0.010(6)
C322 0.019(7) 0.023(8) 0.033(8) -0.001(7) -0.005(6) -0.002(6)
C323 0.017(8) 0.039(10) 0.030(9) 0.012(8) -0.002(7) 0.005(7)
C324 0.020(9) 0.063(14) 0.051(11) 0.027(11) 0.011(8) 0.026(10)
C325 0.042(10) 0.056(12) 0.064(11) 0.047(11) 0.036(9) 0.040(10)
C330 0.030(9) 0.028(9) 0.021(8) 0.009(7) 0.013(7) 0.019(8)
C331 0.032(8) 0.032(9) 0.033(7) 0.016(7) 0.016(6) 0.016(7)
C332 0.035(7) 0.024(7) 0.034(7) 0.009(6) 0.023(6) 0.023(6)
C333 0.015(6) 0.030(7) 0.032(7) 0.016(6) 0.013(5) 0.014(6)
C334 0.012(7) 0.019(7) 0.030(7) 0.011(6) 0.010(6) 0.007(6)
C335 0.044(10) 0.030(10) 0.027(8) 0.003(8) 0.010(8) 0.026(9)
C336 0.048(12) 0.058(13) 0.038(10) 0.016(10) 0.009(9) 0.017(11)
C337 0.094(15) 0.045(12) 0.044(11) 0.023(10) 0.045(11) 0.038(12)

loop_
_atom_type_symbol
_atom_type_description
_atom_type_scat_dispersion_real
_atom_type_scat_dispersion_imag
_atom_type_scat_source
C C 0.0033 0.0016 'International Tables Vol C Tables 4.2.6.8 and 6.1.1.4'
H H 0.0000 0.0000 'International Tables Vol C Tables 4.2.6.8 and 6.1.1.4'
B B 0.0013 0.0007 'International Tables Vol C Tables 4.2.6.8 and 6.1.1.4'
N N 0.0061 0.0033 'International Tables Vol C Tables 4.2.6.8 and 6.1.1.4'
O O 0.0106 0.0060 'International Tables Vol C Tables 4.2.6.8 and 6.1.1.4'
F F 0.0171 0.0103 'International Tables Vol C Tables 4.2.6.8 and 6.1.1.4'
P P 0.1023 0.0942 'International Tables Vol C Tables 4.2.6.8 and 6.1.1.4'
Ag Ag -0.8971 1.1015 'International Tables Vol C Tables 4.2.6.8 and 6.1.1.4'
Au Au -2.0133 8.8022 'International Tables Vol C Tables 4.2.6.8 and 6.1.1.4'

loop_
_geom_angle_atom_site_label_1
_geom_angle_atom_site_label_2
_geom_angle_atom_site_label_3
_geom_angle
_geom_angle_site_symmetry_1
_geom_angle_site_symmetry_3
O7 Au1 P1 176.8(2) . .
O7 Au1 Ag1 87.5(3) . .
P1 Au1 Ag1 89.86(10) . .
O7 Au1 Au2 44.7(2) . .
P1 Au1 Au2 132.12(9) . .
Ag1 Au1 Au2 60.97(3) . .
O7 Au1 Au3 43.0(3) . .
P1 Au1 Au3 136.24(11) . .
Ag1 Au1 Au3 57.82(2) . .
Au2 Au1 Au3 60.075(18) . .
O7 Au2 P2 171.4(3) . .
O7 Au2 Au3 74.8(2) . 2_665
P2 Au2 Au3 111.22(9) . 2_665
O7 Au2 Ag1 83.7(3) . .
P2 Au2 Ag1 87.86(10) . .
Au3 Au2 Ag1 141.75(3) 2_665 .
O7 Au2 Au1 43.0(2) . .
P2 Au2 Au1 132.26(9) . .
Au3 Au2 Au1 116.22(2) 2_665 .
Ag1 Au2 Au1 57.60(3) . .
O7 Au2 Au3 43.3(3) . .
P2 Au2 Au3 129.36(11) . .
Au3 Au2 Au3 86.48(2) 2_665 .
Ag1 Au2 Au3 56.88(2) . .
Au1 Au2 Au3 60.340(18) . .
O7 Au3 P3 174.2(2) . .
O7 Au3 Ag1 87.8(2) . .
P3 Au3 Ag1 86.41(8) . .
O7 Au3 Au2 79.8(2) . 2_665
P3 Au3 Au2 105.27(8) . 2_665
Ag1 Au3 Au2 152.30(3) . 2_665
O7 Au3 Au2 44.5(2) . .
P3 Au3 Au2 131.29(8) . .
Ag1 Au3 Au2 61.06(3) . .
Au2 Au3 Au2 93.52(2) 2_665 .
O7 Au3 Au1 42.5(2) . .
P3 Au3 Au1 133.47(8) . .
Ag1 Au3 Au1 58.65(3) . .
Au2 Au3 Au1 119.98(3) 2_665 .
Au2 Au3 Au1 59.584(18) . .
N2 Ag1 N3 103.6(4) . .
N2 Ag1 N1 98.8(4) . .
N3 Ag1 N1 108.4(4) . .
N2 Ag1 Au3 139.5(3) . .
N3 Ag1 Au3 85.1(2) . .
N1 Ag1 Au3 116.1(2) . .
N2 Ag1 Au1 103.5(3) . .
N3 Ag1 Au1 148.3(2) . .
N1 Ag1 Au1 83.3(3) . .
Au3 Ag1 Au1 63.53(3) . .
N2 Ag1 Au2 77.9(3) . .
N3 Ag1 Au2 109.2(3) . .
N1 Ag1 Au2 142.0(3) . .
Au3 Ag1 Au2 62.06(3) . .
Au1 Ag1 Au2 61.43(3) . .
C120 P1 C130 104.9(7) . .
C120 P1 C110 109.3(7) . .
C130 P1 C110 103.6(6) . .
C120 P1 Au1 113.7(4) . .
C130 P1 Au1 113.5(4) . .
C110 P1 Au1 111.3(5) . .
C210 P2 C220 108.0(6) . .
C210 P2 C230 101.9(6) . .
C220 P2 C230 105.9(6) . .
C210 P2 Au2 118.4(5) . .
C220 P2 Au2 112.7(4) . .
C230 P2 Au2 108.7(4) . .
C320 P3 C310 109.5(6) . .
C320 P3 C330 102.7(6) . .
C310 P3 C330 103.9(6) . .
C320 P3 Au3 114.7(5) . .
C310 P3 Au3 113.5(5) . .
C330 P3 Au3 111.5(5) . .
F3 B1 F4 112.0(13) . .
F3 B1 F2 111.7(15) . .
F4 B1 F2 107.9(14) . .
F3 B1 F1 108.3(13) . .
F4 B1 F1 111.3(14) . .
F2 B1 F1 105.4(13) . .
F5 B2 F6 110.6(11) . .
F5 B2 F7 108.7(12) . .
F6 B2 F7 111.8(12) . .
F5 B2 F8 108.7(14) . .
F6 B2 F8 108.8(13) . .
F7 B2 F8 108.4(12) . .
C135 O1 C137 111.2(13) . .
C135 O2 C136 112.2(12) . .
C235 O3 C237 110.8(12) . .
C235 O4 C236 114.5(13) . .
C335 O5 C337 113.9(11) . .
C335 O6 C336 115.2(11) . .
Au1 O7 Au3 94.5(4) . .
Au1 O7 Au2 92.3(3) . .
Au3 O7 Au2 92.2(4) . .
C134 N1 C130 120.1(12) . .
C134 N1 Ag1 115.4(9) . .
C130 N1 Ag1 122.5(10) . .
C234 N2 C230 116.5(11) . .
C234 N2 Ag1 112.8(9) . .
C230 N2 Ag1 130.5(8) . .
C334 N3 C330 118.2(11) . .
C334 N3 Ag1 117.6(8) . .
C330 N3 Ag1 124.1(8) . .
C111 C110 C115 120.1(12) . .
C111 C110 P1 117.3(10) . .
C115 C110 P1 121.7(11) . .
C110 C111 C112 118.3(12) . .
C113 C112 C111 121.8(14) . .
C114 C113 C112 118.2(14) . .
C113 C114 C115 123.0(14) . .
C114 C115 C110 118.5(14) . .
C121 C120 C125 116.3(14) . .
C121 C120 P1 122.5(13) . .
C125 C120 P1 120.2(11) . .
C120 C121 C122 122.6(17) . .
C123 C122 C121 118.8(18) . .
C124 C123 C122 121.5(15) . .
C123 C124 C125 119.5(17) . .
C124 C125 C120 121.1(17) . .
N1 C130 C131 117.1(14) . .
N1 C130 P1 119.9(10) . .
C131 C130 P1 123.0(12) . .
C132 C131 C130 122.9(14) . .
C131 C132 C133 119.8(13) . .
C134 C133 C132 116.7(14) . .
C134 C133 C135 124.0(15) . .
C132 C133 C135 119.3(14) . .
N1 C134 C133 123.3(14) . .
O1 C135 O2 115.4(14) . .
O1 C135 C133 113.2(14) . .
O2 C135 C133 108.5(13) . .
C211 C210 C215 116.6(14) . .
C211 C210 P2 123.7(12) . .
C215 C210 P2 119.7(10) . .
C210 C211 C212 120.1(14) . .
C213 C212 C211 121.3(14) . .
C212 C213 C214 120.5(15) . .
C213 C214 C215 117.4(15) . .
C214 C215 C210 124.0(14) . .
C221 C220 C225 118.7(13) . .
C221 C220 P2 121.7(10) . .
C225 C220 P2 119.5(10) . .
C222 C221 C220 119.8(13) . .
C221 C222 C223 121.7(13) . .
C224 C223 C222 119.0(14) . .
C223 C224 C225 121.3(13) . .
C224 C225 C220 119.4(12) . .
N2 C230 C231 122.8(12) . .
N2 C230 P2 115.0(9) . .
C231 C230 P2 122.1(10) . .
C232 C231 C230 117.8(13) . .
C233 C232 C231 119.7(13) . .
C232 C233 C234 117.5(13) . .
C232 C233 C235 121.1(12) . .
C234 C233 C235 121.2(13) . .
N2 C234 C233 125.2(14) . .
O3 C235 O4 115.5(14) . .
O3 C235 C233 106.5(11) . .
O4 C235 C233 110.2(14) . .
C311 C310 C315 120.9(11) . .
C311 C310 P3 123.1(10) . .
C315 C310 P3 115.5(9) . .
C312 C311 C310 119.8(14) . .
C311 C312 C313 119.0(13) . .
C314 C313 C312 121.4(13) . .
C313 C314 C315 120.5(14) . .
C310 C315 C314 118.3(13) . .
C321 C320 C325 119.6(13) . .
C321 C320 P3 122.7(10) . .
C325 C320 P3 117.7(12) . .
C320 C321 C322 122.0(13) . .
C323 C322 C321 117.3(15) . .
C324 C323 C322 122.4(15) . .
C323 C324 C325 119.9(15) . .
C320 C325 C324 118.6(16) . .
N3 C330 C331 119.9(11) . .
N3 C330 P3 115.6(10) . .
C331 C330 P3 124.4(10) . .
C332 C331 C330 120.3(13) . .
C331 C332 C333 119.1(14) . .
C334 C333 C332 119.0(11) . .
C334 C333 C335 119.2(11) . .
C332 C333 C335 121.8(13) . .
N3 C334 C333 123.3(11) . .
O5 C335 O6 111.0(11) . .
O5 C335 C333 107.7(11) . .
O6 C335 C333 112.2(11) . .

loop_
_geom_bond_atom_site_label_1
_geom_bond_atom_site_label_2
_geom_bond_distance
_geom_bond_site_symmetry_2
Au1 O7 2.032(8) .
Au1 P1 2.218(3) .
Au1 Ag1 2.8614(12) .
Au1 Au2 2.9764(7) .
Au1 Au3 2.9992(8) .
Au2 O7 2.097(8) .
Au2 P2 2.238(3) .
Au2 Au3 2.9555(7) 2_665
Au2 Ag1 2.9632(13) .
Au2 Au3 2.9912(8) .
Au3 O7 2.053(9) .
Au3 P3 2.232(4) .
Au3 Ag1 2.8358(10) .
Au3 Au2 2.9555(7) 2_665
Ag1 N2 2.324(10) .
Ag1 N3 2.332(11) .
Ag1 N1 2.373(10) .
P1 C120 1.784(14) .
P1 C130 1.798(16) .
P1 C110 1.815(14) .
P2 C210 1.789(14) .
P2 C220 1.799(14) .
P2 C230 1.837(12) .
P3 C320 1.819(13) .
P3 C310 1.829(11) .
P3 C330 1.829(12) .
B1 F3 1.344(15) .
B1 F4 1.374(15) .
B1 F2 1.389(16) .
B1 F1 1.404(17) .
B2 F5 1.335(14) .
B2 F6 1.361(14) .
B2 F7 1.364(15) .
B2 F8 1.386(15) .
O1 C135 1.374(19) .
O1 C137 1.48(2) .
O2 C135 1.41(2) .
O2 C136 1.448(19) .
O3 C235 1.386(18) .
O3 C237 1.455(17) .
O4 C235 1.391(18) .
O4 C236 1.41(2) .
O5 C335 1.412(17) .
O5 C337 1.455(16) .
O6 C335 1.445(15) .
O6 C336 1.456(18) .
N1 C134 1.334(18) .
N1 C130 1.391(18) .
N2 C234 1.335(16) .
N2 C230 1.352(16) .
N3 C334 1.333(15) .
N3 C330 1.378(15) .
C110 C111 1.378(19) .
C110 C115 1.406(17) .
C111 C112 1.427(19) .
C112 C113 1.380(19) .
C113 C114 1.34(2) .
C114 C115 1.404(19) .
C120 C121 1.33(2) .
C120 C125 1.44(2) .
C121 C122 1.40(2) .
C122 C123 1.37(2) .
C123 C124 1.33(2) .
C124 C125 1.38(2) .
C130 C131 1.397(18) .
C131 C132 1.34(2) .
C132 C133 1.40(2) .
C133 C134 1.397(19) .
C133 C135 1.50(2) .
C210 C211 1.379(18) .
C210 C215 1.40(2) .
C211 C212 1.40(2) .
C212 C213 1.37(2) .
C213 C214 1.37(2) .
C214 C215 1.39(2) .
C220 C221 1.394(18) .
C220 C225 1.409(17) .
C221 C222 1.36(2) .
C222 C223 1.375(19) .
C223 C224 1.365(19) .
C224 C225 1.38(2) .
C230 C231 1.397(16) .
C231 C232 1.396(19) .
C232 C233 1.38(2) .
C233 C234 1.378(17) .
C233 C235 1.545(19) .
C310 C311 1.386(17) .
C310 C315 1.403(19) .
C311 C312 1.382(17) .
C312 C313 1.42(2) .
C313 C314 1.341(19) .
C314 C315 1.409(17) .
C320 C321 1.386(19) .
C320 C325 1.388(19) .
C321 C322 1.388(19) .
C322 C323 1.38(2) .
C323 C324 1.36(2) .
C324 C325 1.41(2) .
C330 C331 1.388(19) .
C331 C332 1.345(17) .
C332 C333 1.390(17) .
C333 C334 1.344(18) .
C333 C335 1.535(17) .
